data_4038136
loop_
_publ_author_name
'Banjare, Shyam Kumar'
'Biswal, Pragati'
'Ravikumar, Ponneri Chandrababu'

_publ_section_title
;
 Cobalt-Catalyzed One-Step Access to Pyroquilon and C-7 Alkenylation of
 Indoline with Activated Alkenes Using Weakly Coordinating Functional
 Group.
;
_journal_name_full 'The Journal of organic chemistry'
_journal_paper_doi 10.1021/acs.joc.0c00023
_journal_year 2020
_chemical_formula_moiety 'C17 H21 N O3'
_chemical_formula_sum 'C17 H21 N O3'
_chemical_formula_weight 287.35
_space_group_crystal_system orthorhombic
_space_group_IT_number 19
_space_group_name_Hall 'P 2ac 2ab'
_space_group_name_H-M_alt 'P 21 21 21'
_atom_sites_solution_hydrogens geom
_atom_sites_solution_primary dual
_audit_creation_date 2019-10-15
_audit_creation_method
;
Olex2 1.2-alpha
(compiled 2017.03.28 svn.r3405 for OlexSys, GUI svn.r5335)
;
_cell_angle_alpha 90
_cell_angle_beta 90
_cell_angle_gamma 90
_cell_formula_units_Z 4
_cell_length_a 16.6762(8)
_cell_length_b 15.5082(6)
_cell_length_c 6.18290(10)
_cell_measurement_reflns_used 5554
_cell_measurement_temperature 293(2)
_cell_measurement_theta_max 77.5220
_cell_measurement_theta_min 5.3870
_cell_volume 1599.01(10)
_computing_cell_refinement 'CrysAlisPro 1.171.39.46b (Rigaku OD, 2018)'
_computing_data_collection 'CrysAlisPro 1.171.39.46b (Rigaku OD, 2018)'
_computing_data_reduction 'CrysAlisPro 1.171.39.46b (Rigaku OD, 2018)'
_computing_molecular_graphics 'Olex2 (Dolomanov et al., 2009)'
_computing_publication_material 'Olex2 (Dolomanov et al., 2009)'
_computing_structure_refinement 'ShelXL (Sheldrick, 2015)'
_computing_structure_solution 'ShelXT (Sheldrick, 2015)'
_diffrn_ambient_temperature 293(2)
_diffrn_detector 'CCD plate'
_diffrn_detector_type 'Pilatus 200K'
_diffrn_measured_fraction_theta_full 0.973
_diffrn_measured_fraction_theta_max 0.971
_diffrn_measurement_details
;
List of Runs (angles in degrees, time in seconds):

  # Type    Start    End  Width  t~exp~   \w     \q     \k     \f   Frames
--------------------------------------------------------------------------
  1  \w    -91.00  -4.00   0.50    2.00    --  -38.50 127.00 -99.00  174
  2  \w   -100.00 -12.00   0.50    2.00    --  -38.50 143.00  70.00  176
  3  \w     34.00 112.00   0.50    2.00    --   49.56-143.00  14.00  156
  4  \w     25.00 102.00   0.50    2.00    --   49.56-127.00-175.00  154
  5  \w     93.00 172.00   0.50    8.00    --  107.46 127.00 -99.00  158
  6  \w     43.00 119.00   0.50    8.00    --  107.46-127.00-175.00  152
  7  \w     58.00 112.00   0.50    8.00    --  107.46-143.00  14.00  108
  8  \w    103.00 128.00   0.50    8.00    --  107.46 143.00  70.00   50
  9  \w   -100.00 -37.00   0.50    2.00    --  -38.50 -57.00  30.00  126
 10  \w     29.00 112.00   0.50    2.00    --   49.56  77.00-120.00  166
 11  \w     46.00  79.00   0.50    2.00    --   49.56  37.00-180.00   66
 12  \w     54.00 120.00   0.50    8.00    --  107.46 -61.00-180.00  132
 13  \w     40.00 109.00   0.50    8.00    --  107.46 -30.00-120.00  138
 14  \w     45.00 105.00   0.50    8.00    --  107.46 -94.00  30.00  120
 15  \w     41.00 116.00   0.50    8.00    --  107.46 -15.00 150.00  150
 16  \w     40.00 109.00   0.50    8.00    --  107.46 -94.00 150.00  138
 17  \w    114.00 165.00   0.50    8.00    --  107.46  45.00-180.00  102
 18  \w     85.00 172.00   0.50    8.00    --  107.46  77.00 150.00  174
 19  \w    106.00 134.00   0.50    8.00    --  107.46  45.00 -90.00   56
 20  \w     48.00  74.00   0.50    8.00    --  107.46 -30.00 120.00   52
;
_diffrn_measurement_device 'four-circle diffractometer'
_diffrn_measurement_device_type 'SuperNova, Dual, Cu at home/near, Pilatus 200K'
_diffrn_measurement_method '\w scans'
_diffrn_orient_matrix_type 'CrysAlisPro convention (1999,Acta A55,543-557)'
_diffrn_orient_matrix_UB_11 0.0674326000
_diffrn_orient_matrix_UB_12 -0.0668685000
_diffrn_orient_matrix_UB_13 -0.0306062000
_diffrn_orient_matrix_UB_21 0.0630056000
_diffrn_orient_matrix_UB_22 0.0724756000
_diffrn_orient_matrix_UB_23 0.0128985000
_diffrn_orient_matrix_UB_31 0.0050859000
_diffrn_orient_matrix_UB_32 -0.0120285000
_diffrn_orient_matrix_UB_33 0.2468158000
_diffrn_radiation_monochromator mirror
_diffrn_radiation_probe x-ray
_diffrn_radiation_type CuK\a
_diffrn_radiation_wavelength 1.54184
_diffrn_reflns_av_R_equivalents 0.1212
_diffrn_reflns_av_unetI/netI 0.0814
_diffrn_reflns_Laue_measured_fraction_full 0.973
_diffrn_reflns_Laue_measured_fraction_max 0.971
_diffrn_reflns_limit_h_max 20
_diffrn_reflns_limit_h_min -20
_diffrn_reflns_limit_k_max 19
_diffrn_reflns_limit_k_min -19
_diffrn_reflns_limit_l_max 7
_diffrn_reflns_limit_l_min -6
_diffrn_reflns_number 10754
_diffrn_reflns_point_group_measured_fraction_full 0.944
_diffrn_reflns_point_group_measured_fraction_max 0.931
_diffrn_reflns_theta_full 67.684
_diffrn_reflns_theta_max 74.504
_diffrn_reflns_theta_min 3.892
_diffrn_source 'micro-focus sealed X-ray tube'
_diffrn_source_type 'SuperNova (Cu) X-ray Source'
_exptl_absorpt_coefficient_mu 0.657
_exptl_absorpt_correction_T_max 1.00000
_exptl_absorpt_correction_T_min 0.26614
_exptl_absorpt_correction_type multi-scan
_exptl_absorpt_process_details
;
CrysAlisPro 1.171.39.46b (Rigaku Oxford Diffraction, 2018)
Empirical absorption correction using spherical harmonics,
 implemented in SCALE3 ABSPACK scaling algorithm.
;
_exptl_crystal_colour 'clear reddish red'
_exptl_crystal_colour_lustre clear
_exptl_crystal_colour_modifier reddish
_exptl_crystal_colour_primary red
_exptl_crystal_density_diffrn 1.194
_exptl_crystal_description needle
_exptl_crystal_F_000 616
_exptl_crystal_size_max 0.28
_exptl_crystal_size_mid 0.24
_exptl_crystal_size_min 0.17
_refine_diff_density_max 0.219
_refine_diff_density_min -0.320
_refine_diff_density_rms 0.072
_refine_ls_abs_structure_details
;
 Flack x determined using 618 quotients [(I+)-(I-)]/[(I+)+(I-)]
 (Parsons, Flack and Wagner, Acta Cryst. B69 (2013) 249-259).
;
_refine_ls_abs_structure_Flack 0.3(3)
_refine_ls_extinction_method none
_refine_ls_goodness_of_fit_ref 1.020
_refine_ls_hydrogen_treatment constr
_refine_ls_matrix_type full
_refine_ls_number_parameters 194
_refine_ls_number_reflns 3051
_refine_ls_number_restraints 0
_refine_ls_restrained_S_all 1.020
_refine_ls_R_factor_all 0.1039
_refine_ls_R_factor_gt 0.0795
_refine_ls_shift/su_max 0.000
_refine_ls_shift/su_mean 0.000
_refine_ls_structure_factor_coef Fsqd
_refine_ls_weighting_details 'w=1/[\s^2^(Fo^2^)+(0.1490P)^2^] where P=(Fo^2^+2Fc^2^)/3'
_refine_ls_weighting_scheme calc
_refine_ls_wR_factor_gt 0.1977
_refine_ls_wR_factor_ref 0.2221
_reflns_Friedel_coverage 0.649
_reflns_Friedel_fraction_full 0.902
_reflns_Friedel_fraction_max 0.877
_reflns_number_gt 2240
_reflns_number_total 3051
_reflns_threshold_expression 'I > 2\s(I)'
_cod_data_source_file jo0c00023_si_003.cif
_cod_data_source_block pcr-sba-heck
_cod_database_code 4038136
_shelx_shelxl_version_number 2016/4
_chemical_oxdiff_formula 'C68 H88 N8 O8 '
_shelx_space_group_comment
;
The symmetry employed for this shelxl refinement is uniquely defined
by the following loop, which should always be used as a source of
symmetry information in preference to the above space-group names.
They are only intended as comments.
;
_diffrn_oxdiff_ac3_digest_frames
;
019011486c6e70efde3b35a92fb9a3e5e500030e253
;
_reflns_odcompleteness_completeness 99.31
_reflns_odcompleteness_iscentric 1
_reflns_odcompleteness_theta 68.13
_olex2_refinement_description
;
1. Fixed Uiso
 At 1.2 times of:
  All C(H) groups, All C(H,H) groups
 At 1.5 times of:
  All C(H,H,H) groups
2.a Secondary CH2 refined with riding coordinates:
 C00A(H00A,H00B), C00C(H00D,H00E)
2.b Aromatic/amide H refined with riding coordinates:
 C00B(H00C), C00D(H00F), C00E(H00G), C00F(H00H), C00G(H00I)
2.c Idealised Me refined as rotating group:
 C00I(H00J,H00K,H00L), C00J(H00M,H00N,H00O), C00K(H00P,H00Q,H00R), C00L(H00S,
 H00T,H00U)
;
_olex2_submission_special_instructions 'No special instructions were received'
_oxdiff_exptl_absorpt_empirical_details
;
Empirical correction (ABSPACK) includes:
- Absorption correction using spherical harmonics
- Frame scaling
;
_oxdiff_exptl_absorpt_empirical_full_max 5.333
_oxdiff_exptl_absorpt_empirical_full_min 0.133

loop_
_space_group_symop_operation_xyz
'x, y, z'
'-x+1/2, -y, z+1/2'
'-x, y+1/2, -z+1/2'
'x+1/2, -y+1/2, -z'

loop_
_atom_site_label
_atom_site_type_symbol
_atom_site_fract_x
_atom_site_fract_y
_atom_site_fract_z
_atom_site_U_iso_or_equiv
_atom_site_adp_type
_atom_site_occupancy
_atom_site_site_symmetry_order
_atom_site_calc_flag
_atom_site_refinement_flags_posn
_atom_site_refinement_flags_adp
_atom_site_refinement_flags_occupancy
_atom_site_disorder_assembly
_atom_site_disorder_group
N001 N -0.2693(2) -0.6611(2) -1.0205(4) 0.0429(8) Uani 1 1 d . . . . .
O002 O -0.2122(2) -0.6862(2) -0.6964(4) 0.0573(9) Uani 1 1 d . . . . .
O003 O -0.3752(3) -0.8790(3) -0.2043(5) 0.0837(13) Uani 1 1 d . . . . .
C004 C -0.3859(3) -0.6626(3) -0.7597(5) 0.0468(9) Uani 1 1 d . . . . .
C005 C -0.1364(3) -0.7397(3) -0.9974(6) 0.0539(11) Uani 1 1 d . . . . .
C006 C -0.3409(3) -0.6266(3) -0.9286(5) 0.0424(9) Uani 1 1 d . . . . .
O007 O -0.3415(4) -0.9214(3) -0.5343(6) 0.1000(19) Uani 1 1 d . . . . .
C008 C -0.2082(3) -0.6926(3) -0.8956(5) 0.0441(10) Uani 1 1 d . . . . .
C009 C -0.3648(3) -0.5531(3) -1.0368(6) 0.0496(10) Uani 1 1 d . . . . .
C00A C -0.2588(3) -0.6180(3) -1.2341(5) 0.0548(11) Uani 1 1 d . . . . .
H00A H -0.278922 -0.654115 -1.349952 0.066 Uiso 1 1 calc R . . . .
H00B H -0.202616 -0.605594 -1.260862 0.066 Uiso 1 1 calc R . . . .
C00B C -0.3680(3) -0.7486(3) -0.6732(6) 0.0495(10) Uani 1 1 d . . . . .
H00C H -0.339407 -0.785408 -0.763488 0.059 Uiso 1 1 calc R . . . .
C00C C -0.3069(4) -0.5351(3) -1.2182(7) 0.0589(12) Uani 1 1 d . . . . .
H00D H -0.272573 -0.486443 -1.183925 0.071 Uiso 1 1 calc R . . . .
H00E H -0.335110 -0.523305 -1.352161 0.071 Uiso 1 1 calc R . . . .
C00D C -0.4522(3) -0.6146(3) -0.6928(8) 0.0602(12) Uani 1 1 d . . . . .
H00F H -0.481978 -0.633665 -0.574902 0.072 Uiso 1 1 calc R . . . .
C00E C -0.4748(4) -0.5401(3) -0.7963(10) 0.0694(13) Uani 1 1 d . . . . .
H00G H -0.519685 -0.510129 -0.747919 0.083 Uiso 1 1 calc R . . . .
C00F C -0.3880(3) -0.7797(3) -0.4800(7) 0.0580(12) Uani 1 1 d . . . . .
H00H H -0.416742 -0.745443 -0.384005 0.070 Uiso 1 1 calc R . . . .
C00G C -0.4319(4) -0.5087(3) -0.9717(8) 0.0620(12) Uani 1 1 d . . . . .
H00I H -0.448081 -0.458955 -1.043254 0.074 Uiso 1 1 calc R . . . .
C00H C -0.3654(4) -0.8668(3) -0.4172(7) 0.0633(13) Uani 1 1 d . . . . .
C00I C -0.1048(5) -0.8020(6) -0.8307(10) 0.103(3) Uani 1 1 d . . . . .
H00J H -0.084939 -0.770493 -0.708263 0.154 Uiso 1 1 calc GR . . . .
H00K H -0.062065 -0.835399 -0.892593 0.154 Uiso 1 1 calc GR . . . .
H00L H -0.147143 -0.839782 -0.785304 0.154 Uiso 1 1 calc GR . . . .
C00J C -0.1612(5) -0.7917(5) -1.1969(10) 0.093(2) Uani 1 1 d . . . . .
H00M H -0.209025 -0.823715 -1.165388 0.140 Uiso 1 1 calc GR . . . .
H00N H -0.118871 -0.830861 -1.234951 0.140 Uiso 1 1 calc GR . . . .
H00O H -0.171086 -0.753158 -1.315379 0.140 Uiso 1 1 calc GR . . . .
C00K C -0.3523(7) -0.9616(5) -0.1206(11) 0.112(3) Uani 1 1 d . . . . .
H00P H -0.300941 -0.977488 -0.178304 0.168 Uiso 1 1 calc GR . . . .
H00Q H -0.391476 -1.003886 -0.161655 0.168 Uiso 1 1 calc GR . . . .
H00R H -0.349109 -0.958707 0.034276 0.168 Uiso 1 1 calc GR . . . .
C00L C -0.0700(5) -0.6751(6) -1.0496(16) 0.116(3) Uani 1 1 d . . . . .
H00S H -0.083684 -0.643839 -1.178372 0.174 Uiso 1 1 calc GR . . . .
H00T H -0.020456 -0.705400 -1.071776 0.174 Uiso 1 1 calc GR . . . .
H00U H -0.064037 -0.635500 -0.931305 0.174 Uiso 1 1 calc GR . . . .

loop_
_atom_site_aniso_label
_atom_site_aniso_U_11
_atom_site_aniso_U_22
_atom_site_aniso_U_33
_atom_site_aniso_U_23
_atom_site_aniso_U_13
_atom_site_aniso_U_12
N001 0.052(2) 0.0644(16) 0.0120(11) -0.0011(10) 0.0036(12) -0.0003(15)
O002 0.061(2) 0.098(2) 0.0127(11) -0.0042(12) 0.0011(12) 0.0087(16)
O003 0.116(4) 0.093(2) 0.0412(17) 0.0171(16) 0.026(2) -0.003(3)
C004 0.043(2) 0.073(2) 0.0247(17) -0.0068(14) 0.0018(15) -0.0066(19)
C005 0.062(3) 0.077(2) 0.0233(16) -0.0022(14) 0.0072(18) 0.011(2)
C006 0.045(2) 0.0625(19) 0.0201(15) -0.0061(12) -0.0056(14) -0.0009(17)
O007 0.175(6) 0.076(2) 0.0488(19) -0.0042(16) 0.017(3) -0.002(3)
C008 0.055(3) 0.0638(19) 0.0137(14) -0.0040(12) 0.0064(15) -0.0039(19)
C009 0.054(3) 0.066(2) 0.0286(17) -0.0049(14) -0.0095(19) -0.0024(19)
C00A 0.068(3) 0.079(2) 0.0180(15) 0.0047(14) 0.0054(18) 0.002(2)
C00B 0.046(2) 0.074(2) 0.0288(18) -0.0028(15) 0.0041(17) -0.008(2)
C00C 0.072(3) 0.076(3) 0.0281(17) 0.0056(16) -0.003(2) -0.005(2)
C00D 0.050(3) 0.091(3) 0.040(2) -0.006(2) 0.009(2) -0.007(2)
C00E 0.053(3) 0.087(3) 0.068(3) -0.008(3) 0.004(3) 0.011(3)
C00F 0.061(3) 0.080(3) 0.0336(19) 0.0008(17) 0.015(2) -0.008(2)
C00G 0.061(3) 0.073(3) 0.052(2) -0.004(2) -0.003(2) 0.008(2)
C00H 0.069(4) 0.083(3) 0.038(2) 0.0063(18) 0.012(2) -0.013(3)
C00I 0.113(6) 0.144(6) 0.051(3) 0.021(3) 0.016(3) 0.065(5)
C00J 0.108(6) 0.116(4) 0.056(3) -0.042(3) -0.013(3) 0.039(4)
C00K 0.176(10) 0.096(4) 0.065(3) 0.028(3) 0.026(5) 0.009(5)
C00L 0.069(5) 0.140(6) 0.140(7) -0.004(6) 0.041(5) -0.005(5)

loop_
_atom_type_symbol
_atom_type_description
_atom_type_scat_dispersion_real
_atom_type_scat_dispersion_imag
_atom_type_scat_source
C C 0.0181 0.0091 'International Tables Vol C Tables 4.2.6.8 and 6.1.1.4'
H H 0.0000 0.0000 'International Tables Vol C Tables 4.2.6.8 and 6.1.1.4'
N N 0.0311 0.0180 'International Tables Vol C Tables 4.2.6.8 and 6.1.1.4'
O O 0.0492 0.0322 'International Tables Vol C Tables 4.2.6.8 and 6.1.1.4'

loop_
_geom_angle_atom_site_label_1
_geom_angle_atom_site_label_2
_geom_angle_atom_site_label_3
_geom_angle
_geom_angle_site_symmetry_1
_geom_angle_site_symmetry_3
_geom_angle_publ_flag
C006 N001 C00A 106.5(3) . . ?
C008 N001 C006 122.1(3) . . ?
C008 N001 C00A 124.9(4) . . ?
C00H O003 C00K 116.7(5) . . ?
C006 C004 C00B 121.6(4) . . ?
C00D C004 C006 115.7(4) . . ?
C00D C004 C00B 122.6(4) . . ?
C00I C005 C008 107.3(4) . . ?
C00I C005 C00J 107.9(5) . . ?
C00I C005 C00L 108.1(6) . . ?
C00J C005 C008 111.8(5) . . ?
C00L C005 C008 109.9(5) . . ?
C00L C005 C00J 111.8(6) . . ?
C004 C006 N001 126.6(4) . . ?
C009 C006 N001 111.0(3) . . ?
C009 C006 C004 122.3(4) . . ?
N001 C008 C005 121.2(3) . . ?
O002 C008 N001 119.6(4) . . ?
O002 C008 C005 119.2(4) . . ?
C006 C009 C00C 109.2(4) . . ?
C00G C009 C006 120.4(4) . . ?
C00G C009 C00C 130.4(4) . . ?
N001 C00A H00A 110.7 . . ?
N001 C00A H00B 110.7 . . ?
N001 C00A C00C 105.1(3) . . ?
H00A C00A H00B 108.8 . . ?
C00C C00A H00A 110.7 . . ?
C00C C00A H00B 110.7 . . ?
C004 C00B H00C 116.4 . . ?
C00F C00B C004 127.3(4) . . ?
C00F C00B H00C 116.4 . . ?
C009 C00C C00A 103.3(3) . . ?
C009 C00C H00D 111.1 . . ?
C009 C00C H00E 111.1 . . ?
C00A C00C H00D 111.1 . . ?
C00A C00C H00E 111.1 . . ?
H00D C00C H00E 109.1 . . ?
C004 C00D H00F 119.1 . . ?
C00E C00D C004 121.9(5) . . ?
C00E C00D H00F 119.1 . . ?
C00D C00E H00G 119.4 . . ?
C00D C00E C00G 121.1(5) . . ?
C00G C00E H00G 119.4 . . ?
C00B C00F H00H 119.6 . . ?
C00B C00F C00H 120.8(5) . . ?
C00H C00F H00H 119.6 . . ?
C009 C00G C00E 118.3(5) . . ?
C009 C00G H00I 120.8 . . ?
C00E C00G H00I 120.8 . . ?
O003 C00H C00F 111.3(5) . . ?
O007 C00H O003 122.7(5) . . ?
O007 C00H C00F 126.1(4) . . ?
C005 C00I H00J 109.5 . . ?
C005 C00I H00K 109.5 . . ?
C005 C00I H00L 109.5 . . ?
H00J C00I H00K 109.5 . . ?
H00J C00I H00L 109.5 . . ?
H00K C00I H00L 109.5 . . ?
C005 C00J H00M 109.5 . . ?
C005 C00J H00N 109.5 . . ?
C005 C00J H00O 109.5 . . ?
H00M C00J H00N 109.5 . . ?
H00M C00J H00O 109.5 . . ?
H00N C00J H00O 109.5 . . ?
O003 C00K H00P 109.5 . . ?
O003 C00K H00Q 109.5 . . ?
O003 C00K H00R 109.5 . . ?
H00P C00K H00Q 109.5 . . ?
H00P C00K H00R 109.5 . . ?
H00Q C00K H00R 109.5 . . ?
C005 C00L H00S 109.5 . . ?
C005 C00L H00T 109.5 . . ?
C005 C00L H00U 109.5 . . ?
H00S C00L H00T 109.5 . . ?
H00S C00L H00U 109.5 . . ?
H00T C00L H00U 109.5 . . ?

loop_
_geom_bond_atom_site_label_1
_geom_bond_atom_site_label_2
_geom_bond_distance
_geom_bond_site_symmetry_2
_geom_bond_publ_flag
N001 C006 1.426(6) . ?
N001 C008 1.368(6) . ?
N001 C00A 1.491(4) . ?
O002 C008 1.237(4) . ?
O003 C00H 1.340(5) . ?
O003 C00K 1.433(8) . ?
C004 C006 1.402(6) . ?
C004 C00B 1.468(6) . ?
C004 C00D 1.395(7) . ?
C005 C008 1.538(6) . ?
C005 C00I 1.508(7) . ?
C005 C00J 1.530(6) . ?
C005 C00L 1.528(10) . ?
C006 C009 1.382(6) . ?
O007 C00H 1.185(6) . ?
C009 C00C 1.505(7) . ?
C009 C00G 1.373(7) . ?
C00A H00A 0.9700 . ?
C00A H00B 0.9700 . ?
C00A C00C 1.519(7) . ?
C00B H00C 0.9300 . ?
C00B C00F 1.331(5) . ?
C00C H00D 0.9700 . ?
C00C H00E 0.9700 . ?
C00D H00F 0.9300 . ?
C00D C00E 1.374(8) . ?
C00E H00G 0.9300 . ?
C00E C00G 1.388(8) . ?
C00F H00H 0.9300 . ?
C00F C00H 1.454(7) . ?
C00G H00I 0.9300 . ?
C00I H00J 0.9600 . ?
C00I H00K 0.9600 . ?
C00I H00L 0.9600 . ?
C00J H00M 0.9600 . ?
C00J H00N 0.9600 . ?
C00J H00O 0.9600 . ?
C00K H00P 0.9600 . ?
C00K H00Q 0.9600 . ?
C00K H00R 0.9600 . ?
C00L H00S 0.9600 . ?
C00L H00T 0.9600 . ?
C00L H00U 0.9600 . ?
